data_4079639
loop_
_publ_author_name
'Hosokawa, Satomi'
'Ito, Jun-ichi'
'Nishiyama, Hisao'

_publ_section_title
;
 Change in Coordination of NCN Pincer Iron Complexes Containing
 Bis(oxazolinyl)phenyl Ligands
;
_journal_issue 23
_journal_name_full Organometallics
_journal_page_first 8283
_journal_paper_doi 10.1021/om300901k
_journal_volume 31
_journal_year 2012
_chemical_formula_sum 'C49 H61 B Fe N2 O3 P2'
_chemical_formula_weight 854.60
_chemical_name_systematic
; 
 ? 
;
_space_group_IT_number 1
_symmetry_cell_setting triclinic
_symmetry_space_group_name_Hall 'P 1'
_symmetry_space_group_name_H-M 'P 1'
_atom_sites_solution_hydrogens geom
_atom_sites_solution_primary direct
_atom_sites_solution_secondary difmap
_audit_creation_method SHELXL-97
_cell_angle_alpha 89.317(11)
_cell_angle_beta 73.436(10)
_cell_angle_gamma 82.832(10)
_cell_formula_units_Z 1
_cell_length_a 9.374(4)
_cell_length_b 10.985(5)
_cell_length_c 12.126(5)
_cell_measurement_reflns_used 1649
_cell_measurement_temperature 153(2)
_cell_measurement_theta_max 22.86
_cell_measurement_theta_min 2.29
_cell_volume 1187.1(9)
_computing_cell_refinement 'Bruker SMART'
_computing_data_collection 'Bruker SMART'
_computing_data_reduction 'Bruker SAINT'
_computing_molecular_graphics 'Bruker SHELXTL'
_computing_publication_material 'Bruker SHELXTL'
_computing_structure_refinement 'SHELXL-97 (Sheldrick, 1997)'
_computing_structure_solution 'SHELXS-97 (Sheldrick, 1990)'
_diffrn_ambient_temperature 153(2)
_diffrn_measured_fraction_theta_full 0.984
_diffrn_measured_fraction_theta_max 0.984
_diffrn_measurement_device_type 'CCD area detector'
_diffrn_measurement_method 'phi and omega scans'
_diffrn_radiation_monochromator graphite
_diffrn_radiation_source 'fine-focus sealed tube'
_diffrn_radiation_type MoK\a
_diffrn_radiation_wavelength 0.71073
_diffrn_reflns_av_R_equivalents 0.0311
_diffrn_reflns_av_sigmaI/netI 0.0857
_diffrn_reflns_limit_h_max 11
_diffrn_reflns_limit_h_min -12
_diffrn_reflns_limit_k_max 14
_diffrn_reflns_limit_k_min -14
_diffrn_reflns_limit_l_max 7
_diffrn_reflns_limit_l_min -16
_diffrn_reflns_number 8992
_diffrn_reflns_theta_full 28.40
_diffrn_reflns_theta_max 28.40
_diffrn_reflns_theta_min 1.87
_exptl_absorpt_coefficient_mu 0.426
_exptl_absorpt_correction_T_max 1.000000
_exptl_absorpt_correction_T_min 0.583871
_exptl_absorpt_correction_type empirical
_exptl_crystal_colour red
_exptl_crystal_density_diffrn 1.195
_exptl_crystal_density_method 'not measured'
_exptl_crystal_description prism
_exptl_crystal_F_000 454
_exptl_crystal_size_max 0.20
_exptl_crystal_size_mid 0.20
_exptl_crystal_size_min 0.10
_refine_diff_density_max 0.654
_refine_diff_density_min -0.343
_refine_diff_density_rms 0.067
_refine_ls_abs_structure_details 'Flack H D (1983), Acta Cryst. A39, 876-881'
_refine_ls_abs_structure_Flack 0.018(14)
_refine_ls_extinction_method none
_refine_ls_goodness_of_fit_ref 0.951
_refine_ls_hydrogen_treatment mixed
_refine_ls_matrix_type full
_refine_ls_number_parameters 533
_refine_ls_number_reflns 7163
_refine_ls_number_restraints 3
_refine_ls_restrained_S_all 0.951
_refine_ls_R_factor_all 0.0616
_refine_ls_R_factor_gt 0.0475
_refine_ls_shift/su_max 0.001
_refine_ls_shift/su_mean 0.000
_refine_ls_structure_factor_coef Fsqd
_refine_ls_weighting_details 'calc w=1/[\s^2^(Fo^2^)+(0.0433P)^2^+0.0000P] where P=(Fo^2^+2Fc^2^)/3'
_refine_ls_weighting_scheme calc
_refine_ls_wR_factor_gt 0.0996
_refine_ls_wR_factor_ref 0.1041
_reflns_number_gt 5693
_reflns_number_total 7163
_reflns_threshold_expression >2sigma(I)
_cod_data_source_file om300901k_si_001.cif
_cod_data_source_block 2b-BF4
_cod_depositor_comments
;
The following automatic conversions were performed:

'_symmetry_cell_setting' value 'Triclinic' changed to 'triclinic'
according to /home/saulius/struct/CIF-dictionaries/cif_core.dic
dictionary named 'cif_core.dic' version 2.4.2 from
2011-04-26.

'_exptl_absorpt_correction_type' value 'Empirical'
changed to 'empirical' according to
/home/saulius/struct/CIF-dictionaries/cif_core.dic dictionary named
'cif_core.dic' version 2.4.2 from 2011-04-26.

Automatic conversion script
Id: cif_fix_values 1891 2012-01-12 08:04:46Z andrius 
;
_cod_original_sg_symbol_H-M P1
_cod_database_code 4079639

loop_
_symmetry_equiv_pos_as_xyz
'x, y, z'

loop_
_atom_site_label
_atom_site_type_symbol
_atom_site_fract_x
_atom_site_fract_y
_atom_site_fract_z
_atom_site_U_iso_or_equiv
_atom_site_adp_type
_atom_site_occupancy
_atom_site_symmetry_multiplicity
_atom_site_calc_flag
_atom_site_refinement_flags
B1 B 0.6355(5) 0.6077(4) 0.4030(4) 0.0228(9) Uani 1 1 d .
C1 C 0.8863(4) 0.1859(3) 0.7872(4) 0.0229(9) Uani 1 1 d .
C2 C 0.8533(4) 0.1383(3) 0.6926(3) 0.0236(8) Uani 1 1 d .
C3 C 0.7722(4) 0.2114(3) 0.6301(4) 0.0293(9) Uani 1 1 d .
H3 H 0.7501 0.1781 0.5658 0.035 Uiso 1 1 calc R
C4 C 0.7246(4) 0.3338(4) 0.6642(4) 0.0323(9) Uani 1 1 d .
H4 H 0.6697 0.3841 0.6221 0.039 Uiso 1 1 calc R
C5 C 0.7555(4) 0.3846(3) 0.7582(4) 0.0301(9) Uani 1 1 d .
H5 H 0.7205 0.4679 0.7814 0.036 Uiso 1 1 calc R
C6 C 0.8394(4) 0.3101(3) 0.8181(4) 0.0240(8) Uani 1 1 d .
C7 C 0.9179(4) 0.0099(3) 0.6754(3) 0.0229(8) Uani 1 1 d .
C8 C 1.0143(5) -0.1708(4) 0.5863(4) 0.0338(10) Uani 1 1 d .
H8A H 1.1105 -0.1764 0.5245 0.041 Uiso 1 1 calc R
H8B H 0.9614 -0.2410 0.5773 0.041 Uiso 1 1 calc R
C9 C 1.0419(4) -0.1705(3) 0.7065(4) 0.0260(9) Uani 1 1 d .
H9 H 1.1525 -0.1831 0.6964 0.031 Uiso 1 1 calc R
C10 C 1.0352(5) -0.3961(3) 0.7226(4) 0.0407(11) Uani 1 1 d .
H10A H 1.1447 -0.4060 0.7058 0.061 Uiso 1 1 calc R
H10B H 1.0080 -0.4006 0.6506 0.061 Uiso 1 1 calc R
H10C H 0.9948 -0.4615 0.7731 0.061 Uiso 1 1 calc R
C11 C 0.9696(4) -0.2710(3) 0.7826(4) 0.0292(9) Uani 1 1 d .
H11 H 0.8592 -0.2583 0.7920 0.035 Uiso 1 1 calc R
C12 C 0.9945(5) -0.2699(3) 0.9018(4) 0.0359(10) Uani 1 1 d .
H12A H 0.9437 -0.3340 0.9481 0.054 Uiso 1 1 calc R
H12B H 0.9535 -0.1897 0.9398 0.054 Uiso 1 1 calc R
H12C H 1.1022 -0.2852 0.8939 0.054 Uiso 1 1 calc R
C13 C 0.8869(4) 0.3344(3) 0.9185(4) 0.0234(8) Uani 1 1 d .
C14 C 0.8931(5) 0.4157(4) 1.0853(4) 0.0371(10) Uani 1 1 d .
H14A H 0.8062 0.4174 1.1548 0.045 Uiso 1 1 calc R
H14B H 0.9560 0.4785 1.0949 0.045 Uiso 1 1 calc R
C15 C 0.9854(4) 0.2870(3) 1.0653(4) 0.0275(9) Uani 1 1 d .
H15 H 0.9343 0.2323 1.1265 0.033 Uiso 1 1 calc R
C16 C 1.1566(6) 0.2890(6) 1.1911(5) 0.0714(19) Uani 1 1 d .
H16A H 1.1045 0.3679 1.2271 0.107 Uiso 1 1 calc R
H16B H 1.2617 0.2812 1.1914 0.107 Uiso 1 1 calc R
H16C H 1.1083 0.2220 1.2344 0.107 Uiso 1 1 calc R
C17 C 1.1489(5) 0.2828(4) 1.0677(4) 0.0391(11) Uani 1 1 d .
H17 H 1.2034 0.2018 1.0333 0.047 Uiso 1 1 calc R
C18 C 1.2298(6) 0.3835(5) 0.9962(6) 0.0609(16) Uani 1 1 d .
H18A H 1.2105 0.3864 0.9209 0.091 Uiso 1 1 calc R
H18B H 1.3380 0.3653 0.9857 0.091 Uiso 1 1 calc R
H18C H 1.1926 0.4630 1.0365 0.091 Uiso 1 1 calc R
C19 C 1.1089(5) -0.0064(3) 0.9487(4) 0.0257(9) Uani 1 1 d .
C20 C 0.6614(4) -0.0392(4) 0.9355(4) 0.0339(10) Uani 1 1 d .
H20A H 0.7123 -0.1231 0.9176 0.051 Uiso 1 1 calc R
H20B H 0.6475 -0.0014 0.8651 0.051 Uiso 1 1 calc R
H20C H 0.5633 -0.0412 0.9920 0.051 Uiso 1 1 calc R
C21 C 0.7799(5) -0.0249(4) 1.1287(4) 0.0328(9) Uani 1 1 d .
H21A H 0.6782 -0.0394 1.1722 0.049 Uiso 1 1 calc R
H21B H 0.8194 0.0276 1.1747 0.049 Uiso 1 1 calc R
H21C H 0.8448 -0.1035 1.1113 0.049 Uiso 1 1 calc R
C22 C 0.6364(4) 0.1842(4) 1.0506(4) 0.0344(10) Uani 1 1 d .
H22A H 0.5439 0.1570 1.0997 0.052 Uiso 1 1 calc R
H22B H 0.6145 0.2300 0.9862 0.052 Uiso 1 1 calc R
H22C H 0.6765 0.2373 1.0957 0.052 Uiso 1 1 calc R
C23 C 1.2051(5) 0.2895(3) 0.6865(5) 0.0438(12) Uani 1 1 d .
H23A H 1.1694 0.3486 0.7514 0.066 Uiso 1 1 calc R
H23B H 1.1368 0.3000 0.6382 0.066 Uiso 1 1 calc R
H23C H 1.3060 0.3034 0.6409 0.066 Uiso 1 1 calc R
C24 C 1.2787(5) 0.0462(4) 0.6063(4) 0.0421(11) Uani 1 1 d .
H24A H 1.3700 0.0762 0.5585 0.063 Uiso 1 1 calc R
H24B H 1.2017 0.0554 0.5655 0.063 Uiso 1 1 calc R
H24C H 1.3012 -0.0406 0.6224 0.063 Uiso 1 1 calc R
C25 C 1.3804(5) 0.1175(4) 0.7871(5) 0.0423(11) Uani 1 1 d .
H25A H 1.4114 0.0304 0.7964 0.063 Uiso 1 1 calc R
H25B H 1.3606 0.1617 0.8607 0.063 Uiso 1 1 calc R
H25C H 1.4605 0.1515 0.7291 0.063 Uiso 1 1 calc R
C26 C 0.5473(4) 0.6978(3) 0.3271(4) 0.0245(9) Uani 1 1 d .
C27 C 0.5564(4) 0.6685(4) 0.2134(4) 0.0313(9) Uani 1 1 d .
H27 H 0.6154 0.5944 0.1799 0.038 Uiso 1 1 calc R
C28 C 0.4835(4) 0.7424(4) 0.1463(4) 0.0347(10) Uani 1 1 d .
H28 H 0.4963 0.7198 0.0684 0.042 Uiso 1 1 calc R
C29 C 0.3929(4) 0.8483(4) 0.1939(4) 0.0383(11) Uani 1 1 d .
H29 H 0.3400 0.8979 0.1500 0.046 Uiso 1 1 calc R
C30 C 0.3800(5) 0.8815(4) 0.3061(5) 0.0400(11) Uani 1 1 d .
H30 H 0.3195 0.9552 0.3393 0.048 Uiso 1 1 calc R
C31 C 0.4555(4) 0.8069(3) 0.3708(4) 0.0317(9) Uani 1 1 d .
H31 H 0.4440 0.8313 0.4481 0.038 Uiso 1 1 calc R
C32 C 0.6007(4) 0.4651(3) 0.3897(3) 0.0237(8) Uani 1 1 d .
C33 C 0.7091(4) 0.3606(3) 0.3729(3) 0.0260(8) Uani 1 1 d .
H33 H 0.8094 0.3710 0.3694 0.031 Uiso 1 1 calc R
C34 C 0.6741(5) 0.2427(3) 0.3613(4) 0.0347(10) Uani 1 1 d .
H34 H 0.7501 0.1744 0.3505 0.042 Uiso 1 1 calc R
C35 C 0.5293(5) 0.2245(4) 0.3653(4) 0.0385(11) Uani 1 1 d .
H35 H 0.5051 0.1441 0.3579 0.046 Uiso 1 1 calc R
C36 C 0.4199(5) 0.3255(4) 0.3802(4) 0.0396(11) Uani 1 1 d .
H36 H 0.3202 0.3149 0.3820 0.048 Uiso 1 1 calc R
C37 C 0.4569(4) 0.4410(4) 0.3923(4) 0.0320(10) Uani 1 1 d .
H37 H 0.3800 0.5085 0.4032 0.038 Uiso 1 1 calc R
C38 C 0.8177(4) 0.6146(3) 0.3596(3) 0.0213(8) Uani 1 1 d .
C39 C 0.8904(4) 0.6744(3) 0.2623(4) 0.0275(9) Uani 1 1 d .
H39 H 0.8328 0.7122 0.2152 0.033 Uiso 1 1 calc R
C40 C 1.0450(4) 0.6814(4) 0.2302(4) 0.0359(10) Uani 1 1 d .
H40 H 1.0902 0.7236 0.1629 0.043 Uiso 1 1 calc R
C41 C 1.1326(4) 0.6261(4) 0.2975(5) 0.0356(11) Uani 1 1 d .
H41 H 1.2375 0.6301 0.2763 0.043 Uiso 1 1 calc R
C42 C 1.0647(4) 0.5655(3) 0.3950(4) 0.0296(9) Uani 1 1 d .
H42 H 1.1231 0.5265 0.4408 0.036 Uiso 1 1 calc R
C43 C 0.9098(4) 0.5616(4) 0.4263(4) 0.0266(9) Uani 1 1 d .
H43 H 0.8647 0.5217 0.4951 0.032 Uiso 1 1 calc R
C44 C 0.5767(4) 0.6519(3) 0.5408(4) 0.0255(8) Uani 1 1 d .
C45 C 0.4794(4) 0.5952(4) 0.6275(4) 0.0310(9) Uani 1 1 d .
H45 H 0.4404 0.5252 0.6083 0.037 Uiso 1 1 calc R
C46 C 0.4355(5) 0.6363(4) 0.7430(4) 0.0403(11) Uani 1 1 d .
H46 H 0.3692 0.5938 0.8000 0.048 Uiso 1 1 calc R
C47 C 0.4890(5) 0.7386(5) 0.7732(4) 0.0455(12) Uani 1 1 d .
H47 H 0.4600 0.7674 0.8510 0.055 Uiso 1 1 calc R
C48 C 0.5850(5) 0.7979(4) 0.6890(4) 0.0405(12) Uani 1 1 d .
H48 H 0.6220 0.8688 0.7086 0.049 Uiso 1 1 calc R
C49 C 0.6285(4) 0.7554(4) 0.5755(4) 0.0315(9) Uani 1 1 d .
H49 H 0.6958 0.7979 0.5192 0.038 Uiso 1 1 calc R
Fe1 Fe 0.99914(5) 0.08406(4) 0.87049(4) 0.01901(13) Uani 1 1 d .
N1 N 0.9806(3) -0.0408(3) 0.7498(3) 0.0217(7) Uani 1 1 d .
N2 N 0.9683(3) 0.2469(3) 0.9552(3) 0.0235(7) Uani 1 1 d .
O1 O 0.9220(3) -0.0548(2) 0.5820(2) 0.0316(7) Uani 1 1 d .
O2 O 0.8430(3) 0.4380(2) 0.9827(3) 0.0311(6) Uani 1 1 d .
O3 O 1.1806(3) -0.0616(3) 0.9990(3) 0.0461(8) Uani 1 1 d .
P1 P 0.77483(10) 0.05029(8) 0.99478(9) 0.0229(2) Uani 1 1 d .
P2 P 1.21058(10) 0.13425(8) 0.74072(9) 0.0256(3) Uani 1 1 d .

loop_
_atom_site_aniso_label
_atom_site_aniso_U_11
_atom_site_aniso_U_22
_atom_site_aniso_U_33
_atom_site_aniso_U_23
_atom_site_aniso_U_13
_atom_site_aniso_U_12
B1 0.0185(19) 0.027(2) 0.021(2) 0.0012(19) -0.0045(18) 0.0003(16)
C1 0.026(2) 0.0183(18) 0.024(2) 0.0044(17) -0.0070(19) -0.0024(15)
C2 0.0236(18) 0.0240(18) 0.024(2) 0.0004(17) -0.0086(17) -0.0008(14)
C3 0.032(2) 0.034(2) 0.025(2) 0.0069(18) -0.0130(19) -0.0023(16)
C4 0.034(2) 0.032(2) 0.032(2) 0.0105(19) -0.015(2) 0.0018(16)
C5 0.029(2) 0.0244(19) 0.033(2) 0.0051(19) -0.0057(19) 0.0044(15)
C6 0.0231(18) 0.0204(17) 0.026(2) 0.0009(17) -0.0041(17) 0.0001(14)
C7 0.0269(19) 0.0219(18) 0.021(2) -0.0008(16) -0.0074(17) -0.0065(14)
C8 0.041(2) 0.030(2) 0.029(2) -0.0065(19) -0.010(2) -0.0009(17)
C9 0.0247(19) 0.0175(17) 0.036(3) -0.0094(17) -0.0104(18) 0.0012(14)
C10 0.050(3) 0.021(2) 0.050(3) -0.007(2) -0.011(2) -0.0086(18)
C11 0.034(2) 0.0180(17) 0.037(3) -0.0014(17) -0.013(2) -0.0025(15)
C12 0.046(2) 0.0220(19) 0.041(3) 0.0019(19) -0.016(2) -0.0041(17)
C13 0.0232(18) 0.0185(17) 0.025(2) -0.0005(16) -0.0007(17) -0.0031(14)
C14 0.049(3) 0.032(2) 0.030(3) -0.011(2) -0.013(2) 0.0045(19)
C15 0.033(2) 0.0249(19) 0.026(2) -0.0070(17) -0.0121(18) 0.0004(16)
C16 0.060(3) 0.099(4) 0.065(4) -0.035(4) -0.039(3) 0.007(3)
C17 0.038(2) 0.040(2) 0.043(3) -0.016(2) -0.019(2) 0.0020(18)
C18 0.047(3) 0.058(3) 0.075(4) -0.027(3) -0.008(3) -0.019(2)
C19 0.030(2) 0.0208(19) 0.029(3) 0.0015(19) -0.011(2) -0.0052(16)
C20 0.027(2) 0.044(2) 0.033(3) -0.003(2) -0.0081(19) -0.0134(17)
C21 0.042(2) 0.036(2) 0.022(2) 0.0041(18) -0.010(2) -0.0086(18)
C22 0.033(2) 0.034(2) 0.030(2) 0.0003(19) 0.001(2) -0.0019(17)
C23 0.044(3) 0.025(2) 0.052(3) 0.008(2) 0.003(2) -0.0063(18)
C24 0.039(2) 0.045(2) 0.035(3) -0.009(2) 0.005(2) -0.013(2)
C25 0.030(2) 0.047(3) 0.049(3) -0.006(2) -0.007(2) -0.0094(19)
C26 0.0174(18) 0.0293(19) 0.028(2) 0.0039(18) -0.0074(17) -0.0043(15)
C27 0.028(2) 0.039(2) 0.029(2) 0.001(2) -0.0119(19) -0.0011(17)
C28 0.028(2) 0.050(3) 0.030(2) 0.006(2) -0.0122(19) -0.0099(19)
C29 0.026(2) 0.048(3) 0.048(3) 0.020(2) -0.021(2) -0.0094(18)
C30 0.033(2) 0.034(2) 0.053(3) 0.007(2) -0.016(2) 0.0067(17)
C31 0.028(2) 0.033(2) 0.033(2) 0.0013(19) -0.0095(19) 0.0014(16)
C32 0.0226(18) 0.0316(19) 0.019(2) 0.0000(17) -0.0094(16) -0.0042(15)
C33 0.0270(19) 0.0287(19) 0.023(2) -0.0034(17) -0.0075(17) -0.0031(15)
C34 0.051(3) 0.0251(19) 0.029(2) 0.0000(19) -0.013(2) -0.0029(18)
C35 0.059(3) 0.036(2) 0.023(2) 0.0006(19) -0.010(2) -0.022(2)
C36 0.040(2) 0.050(3) 0.037(3) 0.006(2) -0.015(2) -0.025(2)
C37 0.025(2) 0.040(2) 0.032(3) 0.002(2) -0.009(2) -0.0072(17)
C38 0.0208(18) 0.0193(17) 0.024(2) -0.0074(16) -0.0084(17) 0.0012(13)
C39 0.0234(19) 0.0255(18) 0.036(2) 0.0007(18) -0.0118(18) -0.0029(15)
C40 0.025(2) 0.033(2) 0.048(3) 0.006(2) -0.005(2) -0.0113(16)
C41 0.021(2) 0.033(2) 0.052(3) -0.003(2) -0.008(2) -0.0065(17)
C42 0.0206(19) 0.031(2) 0.041(3) -0.004(2) -0.0159(19) -0.0009(15)
C43 0.018(2) 0.0318(19) 0.030(2) -0.0032(17) -0.0064(19) -0.0044(16)
C44 0.0182(17) 0.033(2) 0.027(2) -0.0036(18) -0.0121(17) 0.0054(15)
C45 0.026(2) 0.037(2) 0.026(2) 0.001(2) -0.0048(18) 0.0058(16)
C46 0.037(2) 0.049(3) 0.028(3) 0.007(2) -0.003(2) 0.005(2)
C47 0.042(3) 0.062(3) 0.029(3) -0.015(2) -0.014(2) 0.016(2)
C48 0.033(2) 0.045(3) 0.045(3) -0.019(2) -0.019(2) 0.0085(19)
C49 0.025(2) 0.035(2) 0.033(3) -0.006(2) -0.0086(19) 0.0009(16)
Fe1 0.0206(2) 0.0162(2) 0.0209(3) -0.0007(2) -0.0075(2) -0.00090(18)
N1 0.0203(16) 0.0180(14) 0.0267(19) -0.0021(14) -0.0070(14) -0.0011(12)
N2 0.0274(17) 0.0197(14) 0.0238(19) -0.0049(14) -0.0088(15) -0.0004(12)
O1 0.0427(16) 0.0264(14) 0.0294(17) -0.0069(13) -0.0170(14) -0.0018(12)
O2 0.0393(16) 0.0194(13) 0.0326(17) -0.0046(12) -0.0102(14) 0.0038(11)
O3 0.0504(19) 0.0419(17) 0.056(2) 0.0105(17) -0.0353(18) 0.0026(14)
P1 0.0235(5) 0.0224(5) 0.0229(6) 0.0025(5) -0.0067(5) -0.0034(4)
P2 0.0237(5) 0.0211(5) 0.0293(7) -0.0034(5) -0.0028(5) -0.0031(4)

loop_
_atom_type_symbol
_atom_type_description
_atom_type_scat_dispersion_real
_atom_type_scat_dispersion_imag
_atom_type_scat_source
C C 0.0033 0.0016 'International Tables Vol C Tables 4.2.6.8 and 6.1.1.4'
H H 0.0000 0.0000 'International Tables Vol C Tables 4.2.6.8 and 6.1.1.4'
B B 0.0013 0.0007 'International Tables Vol C Tables 4.2.6.8 and 6.1.1.4'
N N 0.0061 0.0033 'International Tables Vol C Tables 4.2.6.8 and 6.1.1.4'
O O 0.0106 0.0060 'International Tables Vol C Tables 4.2.6.8 and 6.1.1.4'
P P 0.1023 0.0942 'International Tables Vol C Tables 4.2.6.8 and 6.1.1.4'
Fe Fe 0.3463 0.8444 'International Tables Vol C Tables 4.2.6.8 and 6.1.1.4'

loop_
_geom_angle_atom_site_label_1
_geom_angle_atom_site_label_2
_geom_angle_atom_site_label_3
_geom_angle
C26 B1 C38 111.1(3)
C26 B1 C32 108.6(3)
C38 B1 C32 110.3(3)
C26 B1 C44 110.4(3)
C38 B1 C44 106.8(3)
C32 B1 C44 109.6(3)
C2 C1 C6 118.8(4)
C2 C1 Fe1 120.4(3)
C6 C1 Fe1 120.8(3)
C1 C2 C3 121.3(3)
C1 C2 C7 108.5(3)
C3 C2 C7 130.2(3)
C4 C3 C2 118.6(4)
C3 C4 C5 121.7(4)
C4 C5 C6 118.6(3)
C1 C6 C5 121.0(4)
C1 C6 C13 107.2(3)
C5 C6 C13 131.7(3)
N1 C7 O1 119.0(3)
N1 C7 C2 119.1(3)
O1 C7 C2 121.8(3)
O1 C8 C9 105.3(3)
N1 C9 C11 115.2(3)
N1 C9 C8 102.1(3)
C11 C9 C8 112.3(3)
C12 C11 C9 112.5(3)
C12 C11 C10 109.5(3)
C9 C11 C10 108.8(3)
N2 C13 O2 116.9(3)
N2 C13 C6 118.6(3)
O2 C13 C6 124.3(3)
O2 C14 C15 105.3(3)
N2 C15 C17 114.4(3)
N2 C15 C14 102.6(3)
C17 C15 C14 115.2(3)
C16 C17 C15 110.4(4)
C16 C17 C18 110.7(4)
C15 C17 C18 113.0(4)
O3 C19 Fe1 178.3(3)
C27 C26 C31 114.6(4)
C27 C26 B1 121.8(3)
C31 C26 B1 123.6(4)
C26 C27 C28 123.5(4)
C29 C28 C27 119.6(4)
C28 C29 C30 119.2(4)
C29 C30 C31 120.1(4)
C30 C31 C26 123.0(4)
C37 C32 C33 114.8(3)
C37 C32 B1 120.7(3)
C33 C32 B1 124.5(3)
C34 C33 C32 122.2(4)
C35 C34 C33 120.3(4)
C34 C35 C36 119.1(4)
C37 C36 C35 119.5(4)
C36 C37 C32 124.1(4)
C39 C38 C43 115.6(3)
C39 C38 B1 124.6(3)
C43 C38 B1 119.7(4)
C38 C39 C40 122.9(4)
C41 C40 C39 119.8(4)
C42 C41 C40 119.2(4)
C41 C42 C43 120.0(4)
C42 C43 C38 122.5(4)
C45 C44 C49 115.3(4)
C45 C44 B1 125.7(3)
C49 C44 B1 118.9(4)
C44 C45 C46 122.9(4)
C47 C46 C45 119.8(5)
C48 C47 C46 118.8(4)
C47 C48 C49 120.7(4)
C48 C49 C44 122.4(4)
C19 Fe1 C1 177.76(19)
C19 Fe1 N2 99.59(16)
C1 Fe1 N2 78.72(15)
C19 Fe1 N1 102.91(15)
C1 Fe1 N1 78.79(15)
N2 Fe1 N1 157.50(12)
C19 Fe1 P2 91.07(15)
C1 Fe1 P2 87.51(13)
N2 Fe1 P2 91.23(10)
N1 Fe1 P2 88.56(9)
C19 Fe1 P1 94.22(15)
C1 Fe1 P1 87.15(13)
N2 Fe1 P1 85.95(10)
N1 Fe1 P1 92.17(9)
P2 Fe1 P1 174.36(4)
C7 N1 C9 106.7(3)
C7 N1 Fe1 112.8(2)
C9 N1 Fe1 139.3(2)
C13 N2 C15 108.6(3)
C13 N2 Fe1 114.5(2)
C15 N2 Fe1 135.2(3)
C7 O1 C8 106.0(3)
C13 O2 C14 106.3(3)
C21 P1 C20 104.2(2)
C21 P1 C22 100.5(2)
C20 P1 C22 99.4(2)
C21 P1 Fe1 117.09(15)
C20 P1 Fe1 115.38(15)
C22 P1 Fe1 117.63(14)
C24 P2 C23 100.3(2)
C24 P2 C25 99.9(2)
C23 P2 C25 102.5(2)
C24 P2 Fe1 117.42(15)
C23 P2 Fe1 117.38(15)
C25 P2 Fe1 116.40(17)

loop_
_geom_bond_atom_site_label_1
_geom_bond_atom_site_label_2
_geom_bond_distance
B1 C26 1.649(6)
B1 C38 1.649(5)
B1 C32 1.659(5)
B1 C44 1.661(6)
C1 C2 1.394(5)
C1 C6 1.401(5)
C1 Fe1 1.917(4)
C2 C3 1.399(5)
C2 C7 1.456(5)
C3 C4 1.392(5)
C4 C5 1.392(6)
C5 C6 1.402(5)
C6 C13 1.450(5)
C7 N1 1.295(5)
C7 O1 1.333(4)
C8 O1 1.458(5)
C8 C9 1.551(6)
C9 N1 1.510(4)
C9 C11 1.529(6)
C10 C11 1.534(5)
C11 C12 1.528(6)
C13 N2 1.305(5)
C13 O2 1.338(4)
C14 O2 1.458(5)
C14 C15 1.545(5)
C15 N2 1.468(5)
C15 C17 1.536(5)
C16 C17 1.522(7)
C17 C18 1.537(7)
C19 O3 1.147(5)
C19 Fe1 1.796(4)
C20 P1 1.824(4)
C21 P1 1.824(4)
C22 P1 1.831(4)
C23 P2 1.820(4)
C24 P2 1.814(5)
C25 P2 1.822(4)
C26 C27 1.396(6)
C26 C31 1.398(5)
C27 C28 1.397(6)
C28 C29 1.377(6)
C29 C30 1.380(7)
C30 C31 1.394(6)
C32 C37 1.397(5)
C32 C33 1.410(5)
C33 C34 1.394(5)
C34 C35 1.384(6)
C35 C36 1.390(6)
C36 C37 1.377(6)
C38 C39 1.386(6)
C38 C43 1.415(6)
C39 C40 1.401(5)
C40 C41 1.398(6)
C41 C42 1.379(6)
C42 C43 1.398(5)
C44 C45 1.380(6)
C44 C49 1.404(5)
C45 C46 1.404(6)
C46 C47 1.380(7)
C47 C48 1.373(7)
C48 C49 1.388(6)
Fe1 N2 2.021(3)
Fe1 N1 2.075(3)
Fe1 P2 2.2765(13)
Fe1 P1 2.2814(13)
